data_1576186
loop_
_publ_author_name
'Hong, Xian-Fang'
'Wei, Yi'
'Xing, Hao-Ran'
'Wang, Yu'
'Xi, Jia-Qi'
'Wu, Chen-Yang'
'Yuan, Li'
'Li, Cheng-Hui'
'Zheng, You-Xuan'

_publ_section_title
;
 Phenphosphine-X(O, S, Se) locking multi-resonance thermally activated
 delayed fluorescence materials.
;
_journal_issue 1
_journal_name_full 'Chemical science'
_journal_page_first 274
_journal_page_last 282
_journal_paper_doi 10.1039/d5sc06565h
_journal_volume 17
_journal_year 2026
_chemical_formula_moiety 'C52 H52 B N2 O P, 1[C7H8]'
_chemical_formula_sum 'C59 H60 B N2 O P'
_chemical_formula_weight 854.87
_space_group_crystal_system triclinic
_space_group_IT_number 2
_space_group_name_Hall '-P 1'
_space_group_name_H-M_alt 'P -1'
_atom_sites_solution_hydrogens geom
_audit_creation_date 2025-02-15
_audit_creation_method
;
Olex2 1.5
(compiled 2024.02.16 svn.r378c4104 for OlexSys, GUI svn.r6928)
;
_audit_update_record
;
2025-05-20 deposited with the CCDC.	2025-10-30 downloaded from the CCDC.
;
_cell_angle_alpha 92.727(5)
_cell_angle_beta 97.742(5)
_cell_angle_gamma 99.273(5)
_cell_formula_units_Z 2
_cell_length_a 10.7415(19)
_cell_length_b 13.639(3)
_cell_length_c 16.481(3)
_cell_measurement_reflns_used 2846
_cell_measurement_temperature 193.00
_cell_measurement_theta_max 24.24
_cell_measurement_theta_min 2.25
_cell_volume 2355.3(8)
_computing_cell_refinement 'SAINT V8.40B (?, 2016)'
_computing_data_reduction 'SAINT V8.40B (?, 2016)'
_computing_molecular_graphics 'Olex2 1.5 (Dolomanov et al., 2009)'
_computing_publication_material 'Olex2 1.5 (Dolomanov et al., 2009)'
_computing_structure_refinement 'SHELXL 2018/3 (Sheldrick, 2015)'
_computing_structure_solution 'SHELXT 2018/2 (Sheldrick, 2018)'
_diffrn_ambient_temperature 193.00
_diffrn_measured_fraction_theta_full 0.991
_diffrn_measured_fraction_theta_max 0.991
_diffrn_measurement_device_type 'Bruker APEX-II CCD'
_diffrn_measurement_method '\f and \w scans'
_diffrn_radiation_type MoK\a
_diffrn_radiation_wavelength 0.71073
_diffrn_reflns_av_R_equivalents 0.1586
_diffrn_reflns_av_unetI/netI 0.1723
_diffrn_reflns_Laue_measured_fraction_full 0.991
_diffrn_reflns_Laue_measured_fraction_max 0.991
_diffrn_reflns_limit_h_max 12
_diffrn_reflns_limit_h_min -12
_diffrn_reflns_limit_k_max 16
_diffrn_reflns_limit_k_min -11
_diffrn_reflns_limit_l_max 19
_diffrn_reflns_limit_l_min -19
_diffrn_reflns_number 15755
_diffrn_reflns_point_group_measured_fraction_full 0.991
_diffrn_reflns_point_group_measured_fraction_max 0.991
_diffrn_reflns_theta_full 25.026
_diffrn_reflns_theta_max 25.026
_diffrn_reflns_theta_min 1.896
_diffrn_source_current 40.0
_diffrn_source_power 1.8
_diffrn_source_voltage 45.0
_diffrn_standards_number 0
_exptl_absorpt_coefficient_mu 0.102
_exptl_absorpt_correction_type none
_exptl_crystal_colour orange
_exptl_crystal_colour_primary orange
_exptl_crystal_density_diffrn 1.205
_exptl_crystal_description block
_exptl_crystal_F_000 912
_exptl_crystal_size_max 0.1
_exptl_crystal_size_mid 0.08
_exptl_crystal_size_min 0.07
_refine_diff_density_max 0.371
_refine_diff_density_min -0.467
_refine_diff_density_rms 0.069
_refine_ls_extinction_coef 0.015(3)
_refine_ls_extinction_expression Fc^*^=kFc[1+0.001xFc^2^\l^3^/sin(2\q)]^-1/4^
_refine_ls_extinction_method 'SHELXL-2018/3 (Sheldrick 2018)'
_refine_ls_goodness_of_fit_ref 1.035
_refine_ls_hydrogen_treatment constr
_refine_ls_matrix_type full
_refine_ls_number_parameters 620
_refine_ls_number_reflns 8230
_refine_ls_number_restraints 234
_refine_ls_restrained_S_all 1.027
_refine_ls_R_factor_all 0.1995
_refine_ls_R_factor_gt 0.1191
_refine_ls_shift/su_max 0.000
_refine_ls_shift/su_mean 0.000
_refine_ls_structure_factor_coef Fsqd
_refine_ls_weighting_details 'w=1/[\s^2^(Fo^2^)+(0.1034P)^2^+6.3320P] where P=(Fo^2^+2Fc^2^)/3'
_refine_ls_weighting_scheme calc
_refine_ls_wR_factor_gt 0.2822
_refine_ls_wR_factor_ref 0.3333
_reflns_Friedel_coverage 0.000
_reflns_number_gt 4087
_reflns_number_total 8230
_reflns_threshold_expression 'I > 2\s(I)'
_cod_data_source_file d5sc06565h2.cif
_cod_data_source_block 0215_sq
_cod_depositor_comments 'Adding full bibliography for 1576185--1576187.cif.'
_cod_database_code 1576186
_shelx_shelxl_version_number 2018/3
_shelx_space_group_comment
;
The symmetry employed for this shelxl refinement is uniquely defined
by the following loop, which should always be used as a source of
symmetry information in preference to the above space-group names.
They are only intended as comments.
;
_olex2_refinement_description
;
1. Fixed Uiso
 At 1.2 times of:
  All C(H) groups
 At 1.5 times of:
  All C(H,H,H) groups
2. Restrained distances
 H00Y-H013
 1.98 with sigma of 0.001
 P001-C00T \\sim P001-C3
 with sigma of 0.02
 C00T-C01E \\sim C3-C01F
 with sigma of 0.02
 C00T-C01B \\sim C3-C5
 with sigma of 0.02
 C01B-C4 \\sim C5-C4A
 with sigma of 0.02
 C4-C1 \\sim C4A-C1A
 with sigma of 0.02
 C00T-C4 \\sim C3-C4A
 with sigma of 0.04
 C1-C2 \\sim C1A-C2A
 with sigma of 0.02
 P001-C01B \\sim P001-C5
 with sigma of 0.04
 C00T-C2 \\sim C3-C2A
 with sigma of 0.04
 C2-C01E \\sim C2A-C01F
 with sigma of 0.02
 C01B-C1 \\sim C5-C1A
 with sigma of 0.04
 P001-C01E \\sim P001-C01F
 with sigma of 0.04
 C01B-C01E \\sim C5-C01F
 with sigma of 0.04
 C4-C2 \\sim C4A-C2A
 with sigma of 0.04
 C1-C01E \\sim C1A-C01F
 with sigma of 0.04
 C015-C01H \\sim C015-C16
 with sigma of 0.02
 C015-C01I \\sim C015-C17
 with sigma of 0.02
 C015-C01J \\sim C015-C01K
 with sigma of 0.02
 C01I-C01H \\sim C01J-C17 \\sim C16-C01K
 with sigma of 0.02
 C00U-C7 \\sim C00U-C7A
 with sigma of 0.02
 C00U-C8 \\sim C00U-C8A
 with sigma of 0.02
 C00U-C6 \\sim C00U-C6A
 with sigma of 0.02
 C7-C6 \\sim C8-C7A \\sim C6A-C8A
 with sigma of 0.02
3. Uiso/Uaniso restraints and constraints
C00U \\sim C00D: within 2A with sigma of 0.04 and sigma for terminal atoms of
0.08 within 2A
C00U \\sim C7 \\sim C8 \\sim C6 \\sim C6A \\sim C8A \\sim C7A \\sim C00D:
within 2A with sigma of 0.01 and sigma for terminal atoms of 0.02 within 2A
C3 \\sim P001: within 2A with sigma of 0.01 and sigma for terminal atoms of
0.02 within 2A
C17 \\sim C01J \\sim C015: within 2A with sigma of 0.01 and sigma for terminal
atoms of 0.02 within 2A
C2 \\sim C1 \\sim C4 \\sim C01B \\sim C00T \\sim C01E: within 2A with sigma of
0.01 and sigma for terminal atoms of 0.02 within 2A
4. Rigid body (RIGU) restrains
 C00T, C01B, C4, C1, C2, C01E
 with sigma for 1-2 distances of 0.004 and sigma for 1-3 distances of 0.004
 C3, C5, C4A, C1A, C2A, C01F
 with sigma for 1-2 distances of 0.004 and sigma for 1-3 distances of 0.004
 C01H, C01I, C01J
 with sigma for 1-2 distances of 0.004 and sigma for 1-3 distances of 0.004
 C16, C17, C01K
 with sigma for 1-2 distances of 0.004 and sigma for 1-3 distances of 0.004
 C7, C8, C6
 with sigma for 1-2 distances of 0.004 and sigma for 1-3 distances of 0.004
 C7A, C8A, C6A
 with sigma for 1-2 distances of 0.004 and sigma for 1-3 distances of 0.004
5. Others
 Sof(C3)=Sof(C5)=Sof(H5)=Sof(C4A)=Sof(H4A)=Sof(C1A)=Sof(H1A)=Sof(C2A)=Sof(H2A)=
 Sof(C01F)=Sof(H01)=1-FVAR(1)
 Sof(C00T)=Sof(C01B)=Sof(H01B)=Sof(C4)=Sof(H4)=Sof(C1)=Sof(H1)=Sof(C2)=Sof(H2)=
 Sof(C01E)=Sof(H01E)=FVAR(1)
 Sof(C16)=Sof(H16A)=Sof(H16B)=Sof(H16C)=Sof(C17)=Sof(H17A)=Sof(H17B)=Sof(H17C)=
 Sof(C01K)=Sof(H3)=Sof(HC)=Sof(HD)=1-FVAR(2)
 Sof(C01H)=Sof(H01U)=Sof(H01V)=Sof(H01W)=Sof(C01I)=Sof(H01X)=Sof(H01Y)=Sof(H)=
 Sof(C01J)=Sof(H01Z)=Sof(HA)=Sof(HB)=FVAR(2)
 Sof(C6A)=Sof(H6AA)=Sof(H6AB)=Sof(H6AC)=Sof(C8A)=Sof(H8AA)=Sof(H8AB)=Sof(H8AC)=
 Sof(C7A)=Sof(H7AA)=Sof(H7AB)=Sof(H7AC)=1-FVAR(3)
 Sof(C7)=Sof(H7A)=Sof(H7B)=Sof(H7C)=Sof(C8)=Sof(H8A)=Sof(H8B)=Sof(H8C)=Sof(C6)=
 Sof(H6A)=Sof(H6B)=Sof(H6C)=FVAR(3)
6.a Aromatic/amide H refined with riding coordinates:
 C008(H008), C00H(H00H), C00N(H00N), C00O(H00O), C00Q(H00Q), C00R(H00R),
 C01B(H01B), C4(H4), C1(H1), C2(H2), C01E(H01E), C00W(H00W), C00Y(H00Y),
 C00Z(H00Z), C012(H012), C013(H013), C5(H5), C4A(H4A), C1A(H1A), C2A(H2A),
 C01F(H01)
6.b Fitted hexagon refined as free rotating group:
 C00T(C01B,C4,C1,C2,C01E), C3(C5,C4A,C1A,C2A,C01F)
6.c Idealised Me refined as rotating group:
 C011(H01A,H01C,H01D), C014(H01F,H01G,H01H), C016(H01I,H01J,H01K), C017(H01L,
 H01M,H01N), C018(H01O,H01P,H01Q), C019(H01R,H01S,H01T), C01H(H01U,H01V,H01W),
 C01I(H01X,H01Y,H), C01J(H01Z,HA,HB), C16(H16A,H16B,H16C), C17(H17A,H17B,H17C),
 C01K(H3,HC,HD), C7(H7A,H7B,H7C), C8(H8A,H8B,H8C), C6(H6A,H6B,H6C), C6A(H6AA,
 H6AB,H6AC), C8A(H8AA,H8AB,H8AC), C7A(H7AA,H7AB,H7AC)
;
_smtbx_masks_special_details
;
A solvent mask was calculated and 85 electrons were 
found in a volume of 413\%A^3^ in 1 void per unit cell. 
This is consistent with the presence of 
1[C7H8] toluene per formula unit 
which account for 100 electrons 
per unit cell.
;
_smtbx_masks_void_probe_radius 1.2
_smtbx_masks_void_truncation_radius 1.2
_platon_squeeze_void_probe_radius 1.20
_olex2_submission_special_instructions 'No special instructions were received'

loop_
_space_group_symop_operation_xyz
'x, y, z'
'-x, -y, -z'

loop_
_atom_site_label
_atom_site_type_symbol
_atom_site_fract_x
_atom_site_fract_y
_atom_site_fract_z
_atom_site_U_iso_or_equiv
_atom_site_adp_type
_atom_site_occupancy
_atom_site_site_symmetry_order
_atom_site_calc_flag
_atom_site_refinement_flags_posn
_atom_site_refinement_flags_adp
_atom_site_refinement_flags_occupancy
_atom_site_disorder_assembly
_atom_site_disorder_group
P001 P 0.53683(17) 0.52284(15) 0.76838(12) 0.0525(6) Uani 1 1 d D U . . .
N002 N 0.1562(5) 0.5762(4) 0.4797(3) 0.0404(13) Uani 1 1 d . . . . .
N003 N 0.4802(4) 0.3997(4) 0.5989(3) 0.0387(12) Uani 1 1 d . . . . .
O004 O 0.6249(4) 0.6174(4) 0.7952(3) 0.0700(16) Uani 1 1 d . . . . .
C005 C 0.1264(6) 0.5114(4) 0.4097(4) 0.0418(16) Uani 1 1 d . . . . .
C006 C 0.4709(6) 0.3354(4) 0.5299(4) 0.0412(15) Uani 1 1 d . . . . .
C007 C 0.1867(6) 0.4286(4) 0.3940(4) 0.0409(15) Uani 1 1 d . . . . .
C008 C 0.3951(6) 0.2622(4) 0.3976(4) 0.0414(16) Uani 1 1 d . . . . .
H008 H 0.341821 0.259187 0.346314 0.050 Uiso 1 1 calc R U . . .
C009 C 0.3866(6) 0.3361(4) 0.4586(4) 0.0387(15) Uani 1 1 d . . . . .
C00A C 0.4245(6) 0.5324(5) 0.6816(4) 0.0420(15) Uani 1 1 d . . . . .
C00B C 0.4778(6) 0.1934(4) 0.4089(4) 0.0392(15) Uani 1 1 d . . . . .
C00C C 0.2434(6) 0.5605(4) 0.5468(4) 0.0418(16) Uani 1 1 d . . . . .
C00D C 0.0383(6) 0.3968(5) 0.2640(4) 0.0463(16) Uani 1 1 d . U . . .
C00E C 0.5566(6) 0.2684(4) 0.5456(4) 0.0395(15) Uani 1 1 d . . . . .
C00F C 0.3152(6) 0.4848(4) 0.5369(4) 0.0395(15) Uani 1 1 d . . . . .
C00G C 0.4059(6) 0.4741(4) 0.6065(4) 0.0437(16) Uani 1 1 d . . . . .
C00H C 0.5580(6) 0.1960(4) 0.4834(4) 0.0415(16) Uani 1 1 d . . . . .
H00H H 0.613483 0.148569 0.491585 0.050 Uiso 1 1 calc R U . . .
C00I C 0.0296(6) 0.5387(5) 0.3554(4) 0.0406(15) Uani 1 1 d . . . . .
C00J C 0.6199(6) 0.2943(5) 0.6294(4) 0.0437(16) Uani 1 1 d . . . . .
C00K C -0.0004(6) 0.6295(4) 0.3921(4) 0.0410(15) Uani 1 1 d . . . . .
C00L C 0.0814(6) 0.6537(5) 0.4658(4) 0.0436(16) Uani 1 1 d . . . . .
C00M C 0.5703(6) 0.3750(5) 0.6595(4) 0.0415(15) Uani 1 1 d . . . . .
C00N C 0.1361(6) 0.3750(5) 0.3192(4) 0.0436(16) Uani 1 1 d . . . . .
H00N H 0.172626 0.318640 0.305312 0.052 Uiso 1 1 calc R U . . .
C00O C -0.0145(6) 0.4809(5) 0.2832(4) 0.0470(17) Uani 1 1 d . . . . .
H00O H -0.081617 0.498374 0.245982 0.056 Uiso 1 1 calc R U . . .
C00P C -0.0816(6) 0.7839(5) 0.4089(4) 0.0443(16) Uani 1 1 d . . . . .
C00Q C 0.7063(6) 0.2531(5) 0.6825(4) 0.0470(17) Uani 1 1 d . . . . .
H00Q H 0.741377 0.198192 0.663498 0.056 Uiso 1 1 calc R U . . .
C00R C -0.0826(6) 0.6931(5) 0.3649(4) 0.0455(17) Uani 1 1 d . . . . .
H00R H -0.140572 0.675082 0.315722 0.055 Uiso 1 1 calc R U . . .
C00S C -0.1676(6) 0.8586(5) 0.3812(4) 0.0491(17) Uani 1 1 d . . . . .
C00T C 0.445(2) 0.5016(19) 0.8503(12) 0.070(6) Uani 0.38(3) 1 d DG U P A 1
C01B C 0.454(2) 0.5765(17) 0.9120(13) 0.072(6) Uani 0.38(3) 1 d DG U P A 1
H01B H 0.510847 0.637265 0.911833 0.087 Uiso 0.38(3) 1 calc R U P A 1
C4 C 0.378(2) 0.562(2) 0.9740(12) 0.073(6) Uani 0.38(3) 1 d DG U P A 1
H4 H 0.383527 0.613487 1.016162 0.088 Uiso 0.38(3) 1 calc R U P A 1
C1 C 0.2941(18) 0.473(3) 0.9743(12) 0.079(6) Uani 0.38(3) 1 d DG U P A 1
H1 H 0.242446 0.463728 1.016608 0.095 Uiso 0.38(3) 1 calc R U P A 1
C2 C 0.2860(18) 0.399(2) 0.9125(13) 0.082(6) Uani 0.38(3) 1 d DG U P A 1
H2 H 0.228682 0.337746 0.912724 0.099 Uiso 0.38(3) 1 calc R U P A 1
C01E C 0.362(2) 0.413(2) 0.8506(11) 0.075(6) Uani 0.38(3) 1 d DG U P A 1
H01E H 0.356001 0.361521 0.808394 0.090 Uiso 0.38(3) 1 calc R U P A 1
C00U C -0.0070(7) 0.3342(6) 0.1826(5) 0.0590(18) Uani 1 1 d D U . . .
C00V C 0.4791(6) 0.1109(5) 0.3416(4) 0.0478(17) Uani 1 1 d . . . . .
C00W C 0.3450(6) 0.6004(5) 0.6861(4) 0.0508(18) Uani 1 1 d . . . . .
H00W H 0.352641 0.640049 0.736080 0.061 Uiso 1 1 calc R U . . .
C00X C 0.7416(6) 0.2926(5) 0.7639(4) 0.0521(18) Uani 1 1 d . . . . .
C00Y C 0.2563(6) 0.6148(4) 0.6238(4) 0.0513(18) Uani 1 1 d . . . . .
H00Y H 0.201839 0.661748 0.631628 0.062 Uiso 1 1 calc DR U . . .
C00Z C 0.0048(6) 0.8058(5) 0.4805(5) 0.0536(18) Uani 1 1 d . . . . .
H00Z H 0.007398 0.867079 0.511115 0.064 Uiso 1 1 calc R U . . .
C010 C 0.6046(6) 0.4193(5) 0.7375(4) 0.0458(16) Uani 1 1 d . . . . .
C011 C 0.6131(7) 0.1140(5) 0.3196(5) 0.064(2) Uani 1 1 d . . . . .
H01A H 0.641529 0.178361 0.298162 0.096 Uiso 1 1 calc R U . . .
H01C H 0.612262 0.060318 0.277729 0.096 Uiso 1 1 calc R U . . .
H01D H 0.671557 0.105345 0.368731 0.096 Uiso 1 1 calc R U . . .
C012 C 0.6921(6) 0.3735(5) 0.7902(4) 0.0533(18) Uani 1 1 d . . . . .
H012 H 0.717100 0.400015 0.845377 0.064 Uiso 1 1 calc R U . . .
C013 C 0.0870(7) 0.7435(4) 0.5094(4) 0.058(2) Uani 1 1 d . . . . .
H013 H 0.146059 0.761940 0.558165 0.070 Uiso 1 1 calc DR U . . .
C014 C -0.0844(7) 0.9499(5) 0.3513(5) 0.063(2) Uani 1 1 d . . . . .
H01F H -0.009817 0.973304 0.392765 0.095 Uiso 1 1 calc R U . . .
H01G H -0.134626 1.003383 0.342552 0.095 Uiso 1 1 calc R U . . .
H01H H -0.056195 0.930557 0.299593 0.095 Uiso 1 1 calc R U . . .
C015 C 0.8262(7) 0.2435(6) 0.8260(4) 0.0589(19) Uani 1 1 d D U . . .
C016 C 0.4372(7) 0.0107(5) 0.3746(5) 0.058(2) Uani 1 1 d . . . . .
H01I H 0.493933 0.003843 0.425098 0.087 Uiso 1 1 calc R U . . .
H01J H 0.441088 -0.042742 0.333616 0.087 Uiso 1 1 calc R U . . .
H01K H 0.349619 0.006298 0.386553 0.087 Uiso 1 1 calc R U . . .
C017 C -0.2293(7) 0.8951(6) 0.4545(5) 0.070(2) Uani 1 1 d . . . . .
H01L H -0.281027 0.838284 0.474909 0.105 Uiso 1 1 calc R U . . .
H01M H -0.283551 0.943485 0.436219 0.105 Uiso 1 1 calc R U . . .
H01N H -0.162214 0.926752 0.498463 0.105 Uiso 1 1 calc R U . . .
C018 C -0.2701(7) 0.8168(5) 0.3128(5) 0.065(2) Uani 1 1 d . . . . .
H01O H -0.231974 0.791394 0.267026 0.098 Uiso 1 1 calc R U . . .
H01P H -0.317800 0.869160 0.294455 0.098 Uiso 1 1 calc R U . . .
H01Q H -0.327924 0.762421 0.331745 0.098 Uiso 1 1 calc R U . . .
C019 C 0.3893(8) 0.1202(6) 0.2625(4) 0.071(2) Uani 1 1 d . . . . .
H01R H 0.301365 0.113105 0.274292 0.107 Uiso 1 1 calc R U . . .
H01S H 0.395560 0.067763 0.221181 0.107 Uiso 1 1 calc R U . . .
H01T H 0.413530 0.185527 0.241540 0.107 Uiso 1 1 calc R U . . .
B01A B 0.2970(6) 0.4146(5) 0.4590(5) 0.0394(18) Uani 1 1 d . . . . .
C01H C 0.9386(12) 0.3203(10) 0.8672(9) 0.098(5) Uani 0.746(12) 1 d D . P B 1
H01U H 0.907416 0.370750 0.899701 0.147 Uiso 0.746(12) 1 calc R U P B 1
H01V H 0.984077 0.352347 0.825137 0.147 Uiso 0.746(12) 1 calc R U P B 1
H01W H 0.996671 0.287297 0.903200 0.147 Uiso 0.746(12) 1 calc R U P B 1
C01I C 0.8805(13) 0.1592(11) 0.7834(8) 0.084(4) Uani 0.746(12) 1 d D . P B 1
H01X H 0.939844 0.132744 0.823700 0.127 Uiso 0.746(12) 1 calc R U P B 1
H01Y H 0.925463 0.185817 0.739203 0.127 Uiso 0.746(12) 1 calc R U P B 1
H H 0.810405 0.105791 0.760527 0.127 Uiso 0.746(12) 1 calc R U P B 1
C01J C 0.7457(12) 0.1989(10) 0.8884(8) 0.078(4) Uani 0.746(12) 1 d D U P B 1
H01Z H 0.795597 0.160562 0.925091 0.117 Uiso 0.746(12) 1 calc R U P B 1
HA H 0.669662 0.155002 0.859780 0.117 Uiso 0.746(12) 1 calc R U P B 1
HB H 0.719934 0.252542 0.920571 0.117 Uiso 0.746(12) 1 calc R U P B 1
C3 C 0.4413(10) 0.4760(9) 0.8464(6) 0.047(3) Uani 0.62(3) 1 d DG U P A 2
C5 C 0.4143(15) 0.5458(10) 0.9029(7) 0.062(4) Uani 0.62(3) 1 d DG . P A 2
H5 H 0.450102 0.614065 0.902322 0.075 Uiso 0.62(3) 1 calc R U P A 2
C4A C 0.3348(16) 0.5155(15) 0.9602(7) 0.077(5) Uani 0.62(3) 1 d DG . P A 2
H4A H 0.316308 0.563158 0.998813 0.092 Uiso 0.62(3) 1 calc R U P A 2
C1A C 0.2824(9) 0.4156(17) 0.9611(7) 0.074(5) Uani 0.62(3) 1 d DG . P A 2
H1A H 0.228067 0.394902 1.000252 0.089 Uiso 0.62(3) 1 calc R U P A 2
C2A C 0.3094(12) 0.3459(13) 0.9046(7) 0.079(6) Uani 0.62(3) 1 d DG . P A 2
H2A H 0.273619 0.277552 0.905198 0.094 Uiso 0.62(3) 1 calc R U P A 2
C01F C 0.3889(14) 0.3761(10) 0.8473(6) 0.068(5) Uani 0.62(3) 1 d DG . P A 2
H01 H 0.407413 0.328456 0.808706 0.081 Uiso 0.62(3) 1 calc R U P A 2
C16 C 0.960(3) 0.246(4) 0.805(2) 0.106(17) Uani 0.254(12) 1 d D . P B 2
H16A H 0.974132 0.177975 0.793132 0.159 Uiso 0.254(12) 1 calc R U P B 2
H16B H 1.022273 0.277032 0.852438 0.159 Uiso 0.254(12) 1 calc R U P B 2
H16C H 0.971034 0.284856 0.757583 0.159 Uiso 0.254(12) 1 calc R U P B 2
C17 C 0.777(3) 0.1287(15) 0.826(2) 0.075(7) Uani 0.254(12) 1 d D U P B 2
H17A H 0.838039 0.098631 0.862030 0.113 Uiso 0.254(12) 1 calc R U P B 2
H17B H 0.768778 0.098166 0.769709 0.113 Uiso 0.254(12) 1 calc R U P B 2
H17C H 0.693966 0.117698 0.844965 0.113 Uiso 0.254(12) 1 calc R U P B 2
C01K C 0.828(3) 0.268(3) 0.9156(12) 0.082(14) Uani 0.254(12) 1 d D . P B 2
H3 H 0.744406 0.243742 0.930930 0.122 Uiso 0.254(12) 1 calc R U P B 2
HC H 0.849630 0.340328 0.927440 0.122 Uiso 0.254(12) 1 calc R U P B 2
HD H 0.892659 0.235989 0.947264 0.122 Uiso 0.254(12) 1 calc R U P B 2
C7 C -0.1486(9) 0.3003(9) 0.1717(8) 0.076(3) Uani 0.790(10) 1 d D U P C 1
H7A H -0.191102 0.358100 0.177635 0.114 Uiso 0.790(10) 1 calc R U P C 1
H7B H -0.169971 0.254008 0.213355 0.114 Uiso 0.790(10) 1 calc R U P C 1
H7C H -0.177148 0.266692 0.116885 0.114 Uiso 0.790(10) 1 calc R U P C 1
C8 C 0.0629(10) 0.2502(8) 0.1709(7) 0.084(4) Uani 0.790(10) 1 d D U P C 1
H8A H 0.041724 0.222277 0.113872 0.126 Uiso 0.790(10) 1 calc R U P C 1
H8B H 0.038364 0.198551 0.207796 0.126 Uiso 0.790(10) 1 calc R U P C 1
H8C H 0.154881 0.274482 0.183255 0.126 Uiso 0.790(10) 1 calc R U P C 1
C6 C 0.0253(11) 0.4076(9) 0.1127(7) 0.084(3) Uani 0.790(10) 1 d D U P C 1
H6A H 0.114860 0.439722 0.124624 0.125 Uiso 0.790(10) 1 calc R U P C 1
H6B H -0.029530 0.458512 0.111306 0.125 Uiso 0.790(10) 1 calc R U P C 1
H6C H 0.010548 0.369494 0.059364 0.125 Uiso 0.790(10) 1 calc R U P C 1
C6A C -0.144(3) 0.346(4) 0.139(3) 0.082(7) Uani 0.210(10) 1 d D U P C 2
H6AA H -0.135794 0.398786 0.100789 0.124 Uiso 0.210(10) 1 calc R U P C 2
H6AB H -0.195912 0.363109 0.180360 0.124 Uiso 0.210(10) 1 calc R U P C 2
H6AC H -0.185534 0.282996 0.108488 0.124 Uiso 0.210(10) 1 calc R U P C 2
C8A C 0.083(3) 0.336(4) 0.124(2) 0.083(6) Uani 0.210(10) 1 d D U P C 2
H8AA H 0.165743 0.324863 0.151340 0.124 Uiso 0.210(10) 1 calc R U P C 2
H8AB H 0.094171 0.401728 0.100534 0.124 Uiso 0.210(10) 1 calc R U P C 2
H8AC H 0.050762 0.284441 0.079333 0.124 Uiso 0.210(10) 1 calc R U P C 2
C7A C -0.055(4) 0.2273(18) 0.207(2) 0.082(6) Uani 0.210(10) 1 d D U P C 2
H7AA H -0.097301 0.185765 0.157489 0.123 Uiso 0.210(10) 1 calc R U P C 2
H7AB H -0.114800 0.230092 0.246121 0.123 Uiso 0.210(10) 1 calc R U P C 2
H7AC H 0.018132 0.198584 0.231585 0.123 Uiso 0.210(10) 1 calc R U P C 2

loop_
_atom_site_aniso_label
_atom_site_aniso_U_11
_atom_site_aniso_U_22
_atom_site_aniso_U_33
_atom_site_aniso_U_23
_atom_site_aniso_U_13
_atom_site_aniso_U_12
P001 0.0456(10) 0.0692(13) 0.0460(12) 0.0011(9) 0.0147(8) 0.0136(9)
N002 0.047(3) 0.038(3) 0.042(3) 0.006(3) 0.013(3) 0.017(2)
N003 0.041(3) 0.044(3) 0.036(3) 0.012(2) 0.013(2) 0.011(2)
O004 0.056(3) 0.072(4) 0.081(4) -0.018(3) 0.010(3) 0.015(3)
C005 0.039(3) 0.040(4) 0.051(4) 0.017(3) 0.016(3) 0.009(3)
C006 0.047(4) 0.042(4) 0.037(4) 0.012(3) 0.012(3) 0.007(3)
C007 0.050(4) 0.039(4) 0.042(4) 0.016(3) 0.021(3) 0.016(3)
C008 0.052(4) 0.036(3) 0.046(4) 0.021(3) 0.017(3) 0.021(3)
C009 0.043(3) 0.037(3) 0.041(4) 0.010(3) 0.016(3) 0.011(3)
C00A 0.045(4) 0.041(4) 0.046(4) 0.010(3) 0.017(3) 0.011(3)
C00B 0.048(4) 0.041(3) 0.035(4) 0.009(3) 0.019(3) 0.011(3)
C00C 0.045(4) 0.042(4) 0.045(4) 0.015(3) 0.020(3) 0.013(3)
C00D 0.042(3) 0.063(4) 0.038(4) 0.007(3) 0.010(3) 0.018(3)
C00E 0.044(3) 0.044(4) 0.037(4) 0.014(3) 0.014(3) 0.015(3)
C00F 0.040(3) 0.042(4) 0.044(4) 0.017(3) 0.017(3) 0.014(3)
C00G 0.044(4) 0.038(4) 0.058(5) 0.015(3) 0.026(3) 0.013(3)
C00H 0.051(4) 0.041(4) 0.041(4) 0.018(3) 0.024(3) 0.014(3)
C00I 0.040(3) 0.043(4) 0.045(4) 0.007(3) 0.018(3) 0.015(3)
C00J 0.040(3) 0.048(4) 0.049(4) 0.010(3) 0.019(3) 0.012(3)
C00K 0.038(3) 0.041(4) 0.050(4) 0.013(3) 0.014(3) 0.012(3)
C00L 0.042(4) 0.043(4) 0.054(5) 0.013(3) 0.019(3) 0.020(3)
C00M 0.041(3) 0.045(4) 0.041(4) 0.009(3) 0.010(3) 0.008(3)
C00N 0.044(4) 0.045(4) 0.048(4) 0.012(3) 0.011(3) 0.021(3)
C00O 0.042(4) 0.055(4) 0.049(4) 0.010(3) 0.012(3) 0.018(3)
C00P 0.044(4) 0.039(4) 0.057(5) 0.014(3) 0.019(3) 0.015(3)
C00Q 0.046(4) 0.051(4) 0.049(4) 0.015(3) 0.015(3) 0.014(3)
C00R 0.043(4) 0.044(4) 0.055(4) 0.020(3) 0.015(3) 0.012(3)
C00S 0.059(4) 0.048(4) 0.049(4) 0.015(3) 0.018(4) 0.025(3)
C00T 0.074(10) 0.098(13) 0.057(10) 0.028(9) 0.035(9) 0.040(9)
C01B 0.076(10) 0.101(13) 0.057(10) 0.025(9) 0.032(8) 0.039(9)
C4 0.073(10) 0.104(13) 0.058(10) 0.025(9) 0.032(8) 0.039(9)
C1 0.077(10) 0.106(14) 0.069(10) 0.018(9) 0.038(8) 0.034(9)
C2 0.077(10) 0.107(14) 0.076(10) 0.014(9) 0.043(8) 0.029(9)
C01E 0.079(10) 0.099(13) 0.064(10) 0.020(9) 0.037(8) 0.035(9)
C00U 0.052(4) 0.073(4) 0.056(4) 0.003(3) 0.008(3) 0.023(3)
C00V 0.061(4) 0.049(4) 0.040(4) 0.012(3) 0.013(3) 0.022(3)
C00W 0.062(4) 0.055(4) 0.040(4) 0.000(3) 0.005(3) 0.025(4)
C00X 0.048(4) 0.074(5) 0.039(4) 0.015(4) 0.008(3) 0.020(4)
C00Y 0.059(4) 0.051(4) 0.053(5) 0.005(4) 0.031(4) 0.018(3)
C00Z 0.056(4) 0.048(4) 0.061(5) 0.005(4) 0.007(4) 0.023(3)
C010 0.042(4) 0.057(4) 0.044(4) 0.011(3) 0.016(3) 0.014(3)
C011 0.081(5) 0.061(5) 0.069(5) 0.023(4) 0.041(4) 0.038(4)
C012 0.050(4) 0.072(5) 0.043(4) 0.010(4) 0.016(3) 0.016(4)
C013 0.061(5) 0.041(4) 0.077(6) 0.006(4) 0.017(4) 0.016(4)
C014 0.071(5) 0.062(5) 0.074(6) 0.027(4) 0.038(4) 0.034(4)
C015 0.054(4) 0.084(5) 0.041(4) 0.004(4) 0.008(3) 0.017(4)
C016 0.076(5) 0.044(4) 0.061(5) 0.017(4) 0.016(4) 0.019(4)
C017 0.069(5) 0.071(5) 0.086(6) 0.026(5) 0.038(5) 0.032(4)
C018 0.071(5) 0.050(4) 0.081(6) 0.016(4) 0.005(4) 0.031(4)
C019 0.111(7) 0.070(5) 0.040(5) 0.004(4) 0.002(4) 0.045(5)
B01A 0.040(4) 0.040(4) 0.046(5) 0.026(4) 0.016(3) 0.015(3)
C01H 0.076(9) 0.123(12) 0.088(11) 0.047(9) -0.014(8) 0.005(8)
C01I 0.075(9) 0.118(11) 0.075(9) 0.017(8) 0.018(7) 0.054(8)
C01J 0.090(8) 0.101(9) 0.063(7) 0.045(6) 0.040(6) 0.041(7)
C3 0.037(6) 0.077(6) 0.029(6) 0.005(5) 0.003(5) 0.018(5)
C5 0.064(9) 0.096(9) 0.031(7) -0.003(6) 0.002(6) 0.035(7)
C4A 0.075(11) 0.124(12) 0.036(8) -0.001(9) 0.014(7) 0.033(10)
C1A 0.049(8) 0.132(13) 0.051(8) 0.017(9) 0.013(7) 0.038(8)
C2A 0.054(8) 0.113(12) 0.068(9) 0.001(8) 0.028(7) 0.001(8)
C01F 0.048(8) 0.092(8) 0.057(8) -0.014(7) 0.017(6) -0.009(7)
C16 0.12(4) 0.17(5) 0.05(2) 0.02(3) 0.02(2) 0.07(4)
C17 0.088(13) 0.084(13) 0.055(12) 0.041(11) -0.009(12) 0.027(12)
C01K 0.09(3) 0.10(3) 0.06(2) -0.03(2) -0.030(19) 0.05(2)
C7 0.064(6) 0.089(8) 0.073(7) -0.020(6) 0.008(5) 0.019(6)
C8 0.069(6) 0.099(7) 0.084(7) -0.035(6) -0.011(5) 0.041(6)
C6 0.089(7) 0.108(8) 0.052(6) -0.005(6) 0.024(5) 0.006(6)
C6A 0.073(11) 0.099(13) 0.070(12) -0.014(11) 0.006(11) 0.010(11)
C8A 0.077(11) 0.102(12) 0.073(12) -0.007(11) 0.016(11) 0.025(11)
C7A 0.070(11) 0.097(12) 0.077(12) -0.022(11) 0.007(11) 0.020(11)

loop_
_atom_type_symbol
_atom_type_description
_atom_type_scat_dispersion_real
_atom_type_scat_dispersion_imag
_atom_type_scat_source
C C 0.0033 0.0016 'International Tables Vol C Tables 4.2.6.8 and 6.1.1.4'
H H 0.0000 0.0000 'International Tables Vol C Tables 4.2.6.8 and 6.1.1.4'
B B 0.0013 0.0007 'International Tables Vol C Tables 4.2.6.8 and 6.1.1.4'
N N 0.0061 0.0033 'International Tables Vol C Tables 4.2.6.8 and 6.1.1.4'
O O 0.0106 0.0060 'International Tables Vol C Tables 4.2.6.8 and 6.1.1.4'
P P 0.1023 0.0942 'International Tables Vol C Tables 4.2.6.8 and 6.1.1.4'

loop_
_geom_angle_atom_site_label_1
_geom_angle_atom_site_label_2
_geom_angle_atom_site_label_3
_geom_angle
_geom_angle_site_symmetry_1
_geom_angle_site_symmetry_3
_geom_angle_publ_flag
O004 P001 C00A 113.3(3) . . ?
O004 P001 C00T 104.2(9) . . ?
O004 P001 C010 117.5(3) . . ?
O004 P001 C3 113.6(4) . . ?
C00A P001 C00T 105.1(9) . . ?
C00A P001 C010 102.2(3) . . ?
C00A P001 C3 104.9(4) . . ?
C010 P001 C00T 114.3(8) . . ?
C010 P001 C3 104.0(5) . . ?
C005 N002 C00C 122.3(5) . . ?
C005 N002 C00L 106.3(5) . . ?
C00C N002 C00L 131.4(5) . . ?
C006 N003 C00G 124.9(5) . . ?
C006 N003 C00M 108.9(5) . . ?
C00M N003 C00G 126.1(5) . . ?
N002 C005 C007 125.3(6) . . ?
C00I C005 N002 111.0(5) . . ?
C00I C005 C007 123.7(6) . . ?
N003 C006 C009 124.6(5) . . ?
N003 C006 C00E 109.0(6) . . ?
C009 C006 C00E 126.3(6) . . ?
C005 C007 B01A 115.8(6) . . ?
C00N C007 C005 113.2(6) . . ?
C00N C007 B01A 131.0(6) . . ?
C009 C008 H008 118.4 . . ?
C00B C008 H008 118.4 . . ?
C00B C008 C009 123.3(6) . . ?
C006 C009 C008 113.5(5) . . ?
C006 C009 B01A 115.9(6) . . ?
C008 C009 B01A 130.6(6) . . ?
C00G C00A P001 126.1(5) . . ?
C00W C00A P001 118.6(5) . . ?
C00W C00A C00G 115.2(6) . . ?
C008 C00B C00H 119.9(6) . . ?
C008 C00B C00V 121.3(6) . . ?
C00H C00B C00V 118.8(5) . . ?
N002 C00C C00F 117.5(6) . . ?
N002 C00C C00Y 122.4(5) . . ?
C00F C00C C00Y 120.0(6) . . ?
C00N C00D C00O 117.5(6) . . ?
C00N C00D C00U 121.2(6) . . ?
C00O C00D C00U 121.2(6) . . ?
C006 C00E C00J 106.1(5) . . ?
C00H C00E C006 117.1(6) . . ?
C00H C00E C00J 136.7(6) . . ?
C00C C00F C00G 115.2(6) . . ?
C00C C00F B01A 123.6(6) . . ?
C00G C00F B01A 121.1(5) . . ?
N003 C00G C00A 118.3(6) . . ?
N003 C00G C00F 116.9(6) . . ?
C00A C00G C00F 124.7(5) . . ?
C00B C00H H00H 120.1 . . ?
C00E C00H C00B 119.9(6) . . ?
C00E C00H H00H 120.1 . . ?
C005 C00I C00K 106.4(6) . . ?
C00O C00I C005 118.9(6) . . ?
C00O C00I C00K 134.7(6) . . ?
C00M C00J C00E 107.0(5) . . ?
C00Q C00J C00E 134.5(6) . . ?
C00Q C00J C00M 118.3(6) . . ?
C00L C00K C00I 107.3(5) . . ?
C00R C00K C00I 132.8(7) . . ?
C00R C00K C00L 119.8(6) . . ?
C00K C00L N002 108.7(5) . . ?
C013 C00L N002 130.6(6) . . ?
C013 C00L C00K 120.6(6) . . ?
N003 C00M C00J 108.9(6) . . ?
C010 C00M N003 126.7(6) . . ?
C010 C00M C00J 124.3(6) . . ?
C007 C00N H00N 117.1 . . ?
C00D C00N C007 125.8(6) . . ?
C00D C00N H00N 117.1 . . ?
C00D C00O H00O 119.6 . . ?
C00I C00O C00D 120.8(6) . . ?
C00I C00O H00O 119.6 . . ?
C00R C00P C00S 123.6(6) . . ?
C00Z C00P C00R 116.8(6) . . ?
C00Z C00P C00S 119.6(6) . . ?
C00J C00Q H00Q 119.9 . . ?
C00J C00Q C00X 120.1(6) . . ?
C00X C00Q H00Q 119.9 . . ?
C00K C00R C00P 121.0(7) . . ?
C00K C00R H00R 119.5 . . ?
C00P C00R H00R 119.5 . . ?
C00P C00S C014 108.4(5) . . ?
C00P C00S C017 110.1(6) . . ?
C017 C00S C014 108.3(6) . . ?
C018 C00S C00P 112.8(6) . . ?
C018 C00S C014 108.1(6) . . ?
C018 C00S C017 109.0(6) . . ?
C01B C00T P001 119.6(10) . . ?
C01B C00T C01E 120.0 . . ?
C01E C00T P001 120.3(10) . . ?
C00T C01B H01B 120.0 . . ?
C4 C01B C00T 120.0 . . ?
C4 C01B H01B 120.0 . . ?
C01B C4 H4 120.0 . . ?
C1 C4 C01B 120.0 . . ?
C1 C4 H4 120.0 . . ?
C4 C1 H1 120.0 . . ?
C4 C1 C2 120.0 . . ?
C2 C1 H1 120.0 . . ?
C1 C2 H2 120.0 . . ?
C1 C2 C01E 120.0 . . ?
C01E C2 H2 120.0 . . ?
C00T C01E H01E 120.0 . . ?
C2 C01E C00T 120.0 . . ?
C2 C01E H01E 120.0 . . ?
C00D C00U C6 105.4(7) . . ?
C00D C00U C6A 115.0(18) . . ?
C00D C00U C7A 105.5(16) . . ?
C7 C00U C00D 110.6(7) . . ?
C7 C00U C6 108.4(8) . . ?
C8 C00U C00D 114.0(7) . . ?
C8 C00U C7 112.1(8) . . ?
C8 C00U C6 105.8(8) . . ?
C8A C00U C00D 116.9(18) . . ?
C8A C00U C6A 111.0(18) . . ?
C8A C00U C7A 113(3) . . ?
C7A C00U C6A 93(2) . . ?
C011 C00V C00B 110.8(6) . . ?
C011 C00V C019 108.0(6) . . ?
C016 C00V C00B 108.3(5) . . ?
C016 C00V C011 108.5(5) . . ?
C016 C00V C019 108.7(6) . . ?
C019 C00V C00B 112.5(5) . . ?
C00A C00W H00W 118.1 . . ?
C00Y C00W C00A 123.9(6) . . ?
C00Y C00W H00W 118.1 . . ?
C00Q C00X C015 121.5(6) . . ?
C012 C00X C00Q 119.3(6) . . ?
C012 C00X C015 119.0(6) . . ?
C00C C00Y H00Y 119.7 . . ?
C00W C00Y C00C 120.7(5) . . ?
C00W C00Y H00Y 119.7 . . ?
C00P C00Z H00Z 118.3 . . ?
C013 C00Z C00P 123.5(7) . . ?
C013 C00Z H00Z 118.3 . . ?
C00M C010 P001 120.3(5) . . ?
C00M C010 C012 115.2(6) . . ?
C012 C010 P001 124.4(5) . . ?
C00V C011 H01A 109.5 . . ?
C00V C011 H01C 109.5 . . ?
C00V C011 H01D 109.5 . . ?
H01A C011 H01C 109.5 . . ?
H01A C011 H01D 109.5 . . ?
H01C C011 H01D 109.5 . . ?
C00X C012 C010 122.6(7) . . ?
C00X C012 H012 118.7 . . ?
C010 C012 H012 118.7 . . ?
C00L C013 H013 120.9 . . ?
C00Z C013 C00L 118.3(7) . . ?
C00Z C013 H013 120.9 . . ?
C00S C014 H01F 109.5 . . ?
C00S C014 H01G 109.5 . . ?
C00S C014 H01H 109.5 . . ?
H01F C014 H01G 109.5 . . ?
H01F C014 H01H 109.5 . . ?
H01G C014 H01H 109.5 . . ?
C00X C015 C01I 111.2(7) . . ?
C00X C015 C17 111.7(12) . . ?
C01H C015 C00X 109.8(7) . . ?
C01H C015 C01I 107.7(9) . . ?
C01J C015 C00X 108.2(7) . . ?
C01J C015 C01H 111.2(9) . . ?
C01J C015 C01I 108.8(9) . . ?
C16 C015 C00X 113.4(16) . . ?
C16 C015 C17 102(3) . . ?
C01K C015 C00X 119.0(13) . . ?
C01K C015 C16 111.0(17) . . ?
C01K C015 C17 97(2) . . ?
C00V C016 H01I 109.5 . . ?
C00V C016 H01J 109.5 . . ?
C00V C016 H01K 109.5 . . ?
H01I C016 H01J 109.5 . . ?
H01I C016 H01K 109.5 . . ?
H01J C016 H01K 109.5 . . ?
C00S C017 H01L 109.5 . . ?
C00S C017 H01M 109.5 . . ?
C00S C017 H01N 109.5 . . ?
H01L C017 H01M 109.5 . . ?
H01L C017 H01N 109.5 . . ?
H01M C017 H01N 109.5 . . ?
C00S C018 H01O 109.5 . . ?
C00S C018 H01P 109.5 . . ?
C00S C018 H01Q 109.5 . . ?
H01O C018 H01P 109.5 . . ?
H01O C018 H01Q 109.5 . . ?
H01P C018 H01Q 109.5 . . ?
C00V C019 H01R 109.5 . . ?
C00V C019 H01S 109.5 . . ?
C00V C019 H01T 109.5 . . ?
H01R C019 H01S 109.5 . . ?
H01R C019 H01T 109.5 . . ?
H01S C019 H01T 109.5 . . ?
C007 B01A C009 128.8(6) . . ?
C007 B01A C00F 114.6(5) . . ?
C00F B01A C009 116.4(6) . . ?
C015 C01H H01U 109.5 . . ?
C015 C01H H01V 109.5 . . ?
C015 C01H H01W 109.5 . . ?
H01U C01H H01V 109.5 . . ?
H01U C01H H01W 109.5 . . ?
H01V C01H H01W 109.5 . . ?
C015 C01I H01X 109.5 . . ?
C015 C01I H01Y 109.5 . . ?
C015 C01I H 109.5 . . ?
H01X C01I H01Y 109.5 . . ?
H01X C01I H 109.5 . . ?
H01Y C01I H 109.5 . . ?
C015 C01J H01Z 109.5 . . ?
C015 C01J HA 109.5 . . ?
C015 C01J HB 109.5 . . ?
H01Z C01J HA 109.5 . . ?
H01Z C01J HB 109.5 . . ?
HA C01J HB 109.5 . . ?
C5 C3 P001 117.3(6) . . ?
C5 C3 C01F 120.0 . . ?
C01F C3 P001 122.5(6) . . ?
C3 C5 H5 120.0 . . ?
C3 C5 C4A 120.0 . . ?
C4A C5 H5 120.0 . . ?
C5 C4A H4A 120.0 . . ?
C1A C4A C5 120.0 . . ?
C1A C4A H4A 120.0 . . ?
C4A C1A H1A 120.0 . . ?
C2A C1A C4A 120.0 . . ?
C2A C1A H1A 120.0 . . ?
C1A C2A H2A 120.0 . . ?
C1A C2A C01F 120.0 . . ?
C01F C2A H2A 120.0 . . ?
C3 C01F H01 120.0 . . ?
C2A C01F C3 120.0 . . ?
C2A C01F H01 120.0 . . ?
C015 C16 H16A 109.5 . . ?
C015 C16 H16B 109.5 . . ?
C015 C16 H16C 109.5 . . ?
H16A C16 H16B 109.5 . . ?
H16A C16 H16C 109.5 . . ?
H16B C16 H16C 109.5 . . ?
C015 C17 H17A 109.5 . . ?
C015 C17 H17B 109.5 . . ?
C015 C17 H17C 109.5 . . ?
H17A C17 H17B 109.5 . . ?
H17A C17 H17C 109.5 . . ?
H17B C17 H17C 109.5 . . ?
C015 C01K H3 109.5 . . ?
C015 C01K HC 109.5 . . ?
C015 C01K HD 109.5 . . ?
H3 C01K HC 109.5 . . ?
H3 C01K HD 109.5 . . ?
HC C01K HD 109.5 . . ?
C00U C7 H7A 109.5 . . ?
C00U C7 H7B 109.5 . . ?
C00U C7 H7C 109.5 . . ?
H7A C7 H7B 109.5 . . ?
H7A C7 H7C 109.5 . . ?
H7B C7 H7C 109.5 . . ?
C00U C8 H8A 109.5 . . ?
C00U C8 H8B 109.5 . . ?
C00U C8 H8C 109.5 . . ?
H8A C8 H8B 109.5 . . ?
H8A C8 H8C 109.5 . . ?
H8B C8 H8C 109.5 . . ?
C00U C6 H6A 109.5 . . ?
C00U C6 H6B 109.5 . . ?
C00U C6 H6C 109.5 . . ?
H6A C6 H6B 109.5 . . ?
H6A C6 H6C 109.5 . . ?
H6B C6 H6C 109.5 . . ?
C00U C6A H6AA 109.5 . . ?
C00U C6A H6AB 109.5 . . ?
C00U C6A H6AC 109.5 . . ?
H6AA C6A H6AB 109.5 . . ?
H6AA C6A H6AC 109.5 . . ?
H6AB C6A H6AC 109.5 . . ?
C00U C8A H8AA 109.5 . . ?
C00U C8A H8AB 109.5 . . ?
C00U C8A H8AC 109.5 . . ?
H8AA C8A H8AB 109.5 . . ?
H8AA C8A H8AC 109.5 . . ?
H8AB C8A H8AC 109.5 . . ?
C00U C7A H7AA 109.5 . . ?
C00U C7A H7AB 109.5 . . ?
C00U C7A H7AC 109.5 . . ?
H7AA C7A H7AB 109.5 . . ?
H7AA C7A H7AC 109.5 . . ?
H7AB C7A H7AC 109.5 . . ?

loop_
_geom_bond_atom_site_label_1
_geom_bond_atom_site_label_2
_geom_bond_distance
_geom_bond_site_symmetry_2
_geom_bond_publ_flag
P001 O004 1.481(5) . ?
P001 C00A 1.767(7) . ?
P001 C00T 1.782(10) . ?
P001 C010 1.774(6) . ?
P001 C3 1.827(7) . ?
N002 C005 1.389(8) . ?
N002 C00C 1.398(8) . ?
N002 C00L 1.436(7) . ?
N003 C006 1.384(8) . ?
N003 C00G 1.400(7) . ?
N003 C00M 1.387(8) . ?
C005 C007 1.420(8) . ?
C005 C00I 1.386(9) . ?
C006 C009 1.385(9) . ?
C006 C00E 1.407(8) . ?
C007 C00N 1.398(9) . ?
C007 B01A 1.529(10) . ?
C008 H008 0.9500 . ?
C008 C009 1.411(8) . ?
C008 C00B 1.395(8) . ?
C009 B01A 1.552(8) . ?
C00A C00G 1.411(9) . ?
C00A C00W 1.365(8) . ?
C00B C00H 1.398(9) . ?
C00B C00V 1.545(8) . ?
C00C C00F 1.401(8) . ?
C00C C00Y 1.417(9) . ?
C00D C00N 1.374(9) . ?
C00D C00O 1.401(8) . ?
C00D C00U 1.531(10) . ?
C00E C00H 1.393(8) . ?
C00E C00J 1.455(9) . ?
C00F C00G 1.431(9) . ?
C00F B01A 1.536(10) . ?
C00H H00H 0.9500 . ?
C00I C00K 1.454(8) . ?
C00I C00O 1.379(9) . ?
C00J C00M 1.397(8) . ?
C00J C00Q 1.392(9) . ?
C00K C00L 1.392(9) . ?
C00K C00R 1.382(8) . ?
C00L C013 1.379(9) . ?
C00M C010 1.371(9) . ?
C00N H00N 0.9500 . ?
C00O H00O 0.9500 . ?
C00P C00R 1.402(9) . ?
C00P C00S 1.527(8) . ?
C00P C00Z 1.387(9) . ?
C00Q H00Q 0.9500 . ?
C00Q C00X 1.401(9) . ?
C00R H00R 0.9500 . ?
C00S C014 1.553(9) . ?
C00S C017 1.552(9) . ?
C00S C018 1.487(10) . ?
C00T C01B 1.3900 . ?
C00T C01E 1.3900 . ?
C01B H01B 0.9500 . ?
C01B C4 1.3900 . ?
C4 H4 0.9500 . ?
C4 C1 1.3900 . ?
C1 H1 0.9500 . ?
C1 C2 1.3900 . ?
C2 H2 0.9500 . ?
C2 C01E 1.3900 . ?
C01E H01E 0.9500 . ?
C00U C7 1.500(11) . ?
C00U C8 1.486(11) . ?
C00U C6 1.599(12) . ?
C00U C6A 1.59(2) . ?
C00U C8A 1.462(19) . ?
C00U C7A 1.55(2) . ?
C00V C011 1.525(9) . ?
C00V C016 1.519(9) . ?
C00V C019 1.537(9) . ?
C00W H00W 0.9500 . ?
C00W C00Y 1.347(8) . ?
C00X C012 1.375(9) . ?
C00X C015 1.527(10) . ?
C00Y H00Y 0.9500 . ?
C00Z H00Z 0.9500 . ?
C00Z C013 1.378(8) . ?
C010 C012 1.431(9) . ?
C011 H01A 0.9800 . ?
C011 H01C 0.9800 . ?
C011 H01D 0.9800 . ?
C012 H012 0.9500 . ?
C013 H013 0.9500 . ?
C014 H01F 0.9800 . ?
C014 H01G 0.9800 . ?
C014 H01H 0.9800 . ?
C015 C01H 1.524(13) . ?
C015 C01I 1.549(13) . ?
C015 C01J 1.518(11) . ?
C015 C16 1.52(2) . ?
C015 C17 1.57(2) . ?
C015 C01K 1.496(18) . ?
C016 H01I 0.9800 . ?
C016 H01J 0.9800 . ?
C016 H01K 0.9800 . ?
C017 H01L 0.9800 . ?
C017 H01M 0.9800 . ?
C017 H01N 0.9800 . ?
C018 H01O 0.9800 . ?
C018 H01P 0.9800 . ?
C018 H01Q 0.9800 . ?
C019 H01R 0.9800 . ?
C019 H01S 0.9800 . ?
C019 H01T 0.9800 . ?
C01H H01U 0.9800 . ?
C01H H01V 0.9800 . ?
C01H H01W 0.9800 . ?
C01I H01X 0.9800 . ?
C01I H01Y 0.9800 . ?
C01I H 0.9800 . ?
C01J H01Z 0.9800 . ?
C01J HA 0.9800 . ?
C01J HB 0.9800 . ?
C3 C5 1.3900 . ?
C3 C01F 1.3900 . ?
C5 H5 0.9500 . ?
C5 C4A 1.3900 . ?
C4A H4A 0.9500 . ?
C4A C1A 1.3900 . ?
C1A H1A 0.9500 . ?
C1A C2A 1.3900 . ?
C2A H2A 0.9500 . ?
C2A C01F 1.3900 . ?
C01F H01 0.9500 . ?
C16 H16A 0.9800 . ?
C16 H16B 0.9800 . ?
C16 H16C 0.9800 . ?
C17 H17A 0.9800 . ?
C17 H17B 0.9800 . ?
C17 H17C 0.9800 . ?
C01K H3 0.9800 . ?
C01K HC 0.9800 . ?
C01K HD 0.9800 . ?
C7 H7A 0.9800 . ?
C7 H7B 0.9800 . ?
C7 H7C 0.9800 . ?
C8 H8A 0.9800 . ?
C8 H8B 0.9800 . ?
C8 H8C 0.9800 . ?
C6 H6A 0.9800 . ?
C6 H6B 0.9800 . ?
C6 H6C 0.9800 . ?
C6A H6AA 0.9800 . ?
C6A H6AB 0.9800 . ?
C6A H6AC 0.9800 . ?
C8A H8AA 0.9800 . ?
C8A H8AB 0.9800 . ?
C8A H8AC 0.9800 . ?
C7A H7AA 0.9800 . ?
C7A H7AB 0.9800 . ?
C7A H7AC 0.9800 . ?

loop_
_geom_torsion_atom_site_label_1
_geom_torsion_atom_site_label_2
_geom_torsion_atom_site_label_3
_geom_torsion_atom_site_label_4
_geom_torsion
_geom_torsion_site_symmetry_1
_geom_torsion_site_symmetry_2
_geom_torsion_site_symmetry_3
_geom_torsion_site_symmetry_4
_geom_torsion_publ_flag
P001 C00A C00G N003 1.4(8) . . . . ?
P001 C00A C00G C00F -179.0(5) . . . . ?
P001 C00A C00W C00Y 179.6(5) . . . . ?
P001 C00T C01B C4 176.9(18) . . . . ?
P001 C00T C01E C2 -176.8(18) . . . . ?
P001 C010 C012 C00X 179.4(5) . . . . ?
P001 C3 C5 C4A 175.6(8) . . . . ?
P001 C3 C01F C2A -175.3(9) . . . . ?
N002 C005 C007 C00N 179.0(5) . . . . ?
N002 C005 C007 B01A -3.0(8) . . . . ?
N002 C005 C00I C00K 2.5(7) . . . . ?
N002 C005 C00I C00O -178.4(5) . . . . ?
N002 C00C C00F C00G 178.0(5) . . . . ?
N002 C00C C00F B01A -4.0(8) . . . . ?
N002 C00C C00Y C00W -177.3(6) . . . . ?
N002 C00L C013 C00Z 178.2(6) . . . . ?
N003 C006 C009 C008 -179.3(5) . . . . ?
N003 C006 C009 B01A -0.8(9) . . . . ?
N003 C006 C00E C00H 178.4(5) . . . . ?
N003 C006 C00E C00J 0.4(7) . . . . ?
N003 C00M C010 P001 -2.9(9) . . . . ?
N003 C00M C010 C012 174.7(6) . . . . ?
O004 P001 C00A C00G 123.2(5) . . . . ?
O004 P001 C00A C00W -58.2(6) . . . . ?
O004 P001 C00T C01B 10.4(13) . . . . ?
O004 P001 C00T C01E -172.7(12) . . . . ?
O004 P001 C010 C00M -120.0(6) . . . . ?
O004 P001 C010 C012 62.6(6) . . . . ?
O004 P001 C3 C5 28.2(9) . . . . ?
O004 P001 C3 C01F -156.4(7) . . . . ?
C005 N002 C00C C00F 9.3(8) . . . . ?
C005 N002 C00C C00Y -167.7(5) . . . . ?
C005 N002 C00L C00K 5.8(6) . . . . ?
C005 N002 C00L C013 -169.4(6) . . . . ?
C005 C007 C00N C00D 0.0(9) . . . . ?
C005 C007 B01A C009 -176.5(5) . . . . ?
C005 C007 B01A C00F 7.4(8) . . . . ?
C005 C00I C00K C00L 1.2(7) . . . . ?
C005 C00I C00K C00R 175.9(6) . . . . ?
C005 C00I C00O C00D -0.9(9) . . . . ?
C006 N003 C00G C00A 178.6(5) . . . . ?
C006 N003 C00G C00F -1.1(8) . . . . ?
C006 N003 C00M C00J 0.2(7) . . . . ?
C006 N003 C00M C010 -178.1(6) . . . . ?
C006 C009 B01A C007 -174.0(6) . . . . ?
C006 C009 B01A C00F 2.1(8) . . . . ?
C006 C00E C00H C00B 0.9(8) . . . . ?
C006 C00E C00J C00M -0.3(7) . . . . ?
C006 C00E C00J C00Q 174.6(7) . . . . ?
C007 C005 C00I C00K -176.9(5) . . . . ?
C007 C005 C00I C00O 2.3(9) . . . . ?
C008 C009 B01A C007 4.2(10) . . . . ?
C008 C009 B01A C00F -179.6(6) . . . . ?
C008 C00B C00H C00E -1.0(8) . . . . ?
C008 C00B C00V C011 125.3(6) . . . . ?
C008 C00B C00V C016 -115.8(6) . . . . ?
C008 C00B C00V C019 4.3(8) . . . . ?
C009 C006 C00E C00H 0.6(9) . . . . ?
C009 C006 C00E C00J -177.4(6) . . . . ?
C009 C008 C00B C00H -0.4(9) . . . . ?
C009 C008 C00B C00V 177.2(5) . . . . ?
C00A P001 C00T C01B -109.0(11) . . . . ?
C00A P001 C00T C01E 67.9(14) . . . . ?
C00A P001 C010 C00M 4.7(6) . . . . ?
C00A P001 C010 C012 -172.8(5) . . . . ?
C00A P001 C3 C5 -96.0(7) . . . . ?
C00A P001 C3 C01F 79.4(8) . . . . ?
C00A C00W C00Y C00C -2.3(10) . . . . ?
C00B C008 C009 C006 1.7(8) . . . . ?
C00B C008 C009 B01A -176.6(6) . . . . ?
C00C N002 C005 C007 -5.9(9) . . . . ?
C00C N002 C005 C00I 174.7(5) . . . . ?
C00C N002 C00L C00K -174.0(6) . . . . ?
C00C N002 C00L C013 10.8(11) . . . . ?
C00C C00F C00G N003 -179.5(5) . . . . ?
C00C C00F C00G C00A 0.9(9) . . . . ?
C00C C00F B01A C007 -4.2(8) . . . . ?
C00C C00F B01A C009 179.1(5) . . . . ?
C00E C006 C009 C008 -1.9(9) . . . . ?
C00E C006 C009 B01A 176.7(5) . . . . ?
C00E C00J C00M N003 0.1(7) . . . . ?
C00E C00J C00M C010 178.4(6) . . . . ?
C00E C00J C00Q C00X -174.5(7) . . . . ?
C00F C00C C00Y C00W 5.8(9) . . . . ?
C00G N003 C006 C009 0.2(9) . . . . ?
C00G N003 C006 C00E -177.6(5) . . . . ?
C00G N003 C00M C00J 177.4(5) . . . . ?
C00G N003 C00M C010 -0.9(10) . . . . ?
C00G C00A C00W C00Y -1.7(10) . . . . ?
C00G C00F B01A C007 173.6(5) . . . . ?
C00G C00F B01A C009 -3.1(8) . . . . ?
C00H C00B C00V C011 -57.1(7) . . . . ?
C00H C00B C00V C016 61.8(7) . . . . ?
C00H C00B C00V C019 -178.1(6) . . . . ?
C00H C00E C00J C00M -177.7(7) . . . . ?
C00H C00E C00J C00Q -2.8(13) . . . . ?
C00I C005 C007 C00N -1.8(8) . . . . ?
C00I C005 C007 B01A 176.3(5) . . . . ?
C00I C00K C00L N002 -4.3(7) . . . . ?
C00I C00K C00L C013 171.4(6) . . . . ?
C00I C00K C00R C00P -171.7(6) . . . . ?
C00J C00E C00H C00B 178.1(6) . . . . ?
C00J C00M C010 P001 179.0(5) . . . . ?
C00J C00M C010 C012 -3.4(9) . . . . ?
C00J C00Q C00X C012 -1.4(10) . . . . ?
C00J C00Q C00X C015 174.2(6) . . . . ?
C00K C00I C00O C00D 177.9(6) . . . . ?
C00K C00L C013 C00Z 3.5(10) . . . . ?
C00L N002 C005 C007 174.3(5) . . . . ?
C00L N002 C005 C00I -5.1(6) . . . . ?
C00L N002 C00C C00F -170.9(5) . . . . ?
C00L N002 C00C C00Y 12.1(9) . . . . ?
C00L C00K C00R C00P 2.5(9) . . . . ?
C00M N003 C006 C009 177.4(6) . . . . ?
C00M N003 C006 C00E -0.4(7) . . . . ?
C00M N003 C00G C00A 1.8(8) . . . . ?
C00M N003 C00G C00F -177.8(5) . . . . ?
C00M C00J C00Q C00X 0.0(9) . . . . ?
C00M C010 C012 C00X 1.8(9) . . . . ?
C00N C007 B01A C009 1.2(11) . . . . ?
C00N C007 B01A C00F -175.0(6) . . . . ?
C00N C00D C00O C00I -0.7(9) . . . . ?
C00N C00D C00U C7 127.9(8) . . . . ?
C00N C00D C00U C8 0.5(11) . . . . ?
C00N C00D C00U C6 -115.1(8) . . . . ?
C00N C00D C00U C6A 162(2) . . . . ?
C00N C00D C00U C8A -65(2) . . . . ?
C00N C00D C00U C7A 61.2(17) . . . . ?
C00O C00D C00N C007 1.2(10) . . . . ?
C00O C00D C00U C7 -54.9(10) . . . . ?
C00O C00D C00U C8 177.6(8) . . . . ?
C00O C00D C00U C6 62.0(8) . . . . ?
C00O C00D C00U C6A -21(2) . . . . ?
C00O C00D C00U C8A 112(2) . . . . ?
C00O C00D C00U C7A -121.7(17) . . . . ?
C00O C00I C00K C00L -177.7(7) . . . . ?
C00O C00I C00K C00R -3.0(12) . . . . ?
C00P C00Z C013 C00L -1.3(10) . . . . ?
C00Q C00J C00M N003 -175.8(5) . . . . ?
C00Q C00J C00M C010 2.6(9) . . . . ?
C00Q C00X C012 C010 0.5(10) . . . . ?
C00Q C00X C015 C01H 127.8(9) . . . . ?
C00Q C00X C015 C01I 8.7(11) . . . . ?
C00Q C00X C015 C01J -110.7(9) . . . . ?
C00Q C00X C015 C16 65(2) . . . . ?
C00Q C00X C015 C17 -49.3(17) . . . . ?
C00Q C00X C015 C01K -161(2) . . . . ?
C00R C00K C00L N002 -179.8(5) . . . . ?
C00R C00K C00L C013 -4.1(9) . . . . ?
C00R C00P C00S C014 -108.0(7) . . . . ?
C00R C00P C00S C017 133.7(7) . . . . ?
C00R C00P C00S C018 11.7(9) . . . . ?
C00R C00P C00Z C013 -0.3(10) . . . . ?
C00S C00P C00R C00K 178.6(6) . . . . ?
C00S C00P C00Z C013 -179.2(6) . . . . ?
C00T P001 C00A C00G -123.7(10) . . . . ?
C00T P001 C00A C00W 54.9(10) . . . . ?
C00T P001 C010 C00M 117.5(10) . . . . ?
C00T P001 C010 C012 -59.9(11) . . . . ?
C00T C01B C4 C1 0.0 . . . . ?
C01B C00T C01E C2 0.0 . . . . ?
C01B C4 C1 C2 0.0 . . . . ?
C4 C1 C2 C01E 0.0 . . . . ?
C1 C2 C01E C00T 0.0 . . . . ?
C01E C00T C01B C4 0.0 . . . . ?
C00U C00D C00N C007 178.4(6) . . . . ?
C00U C00D C00O C00I -178.0(6) . . . . ?
C00V C00B C00H C00E -178.7(5) . . . . ?
C00W C00A C00G N003 -177.2(5) . . . . ?
C00W C00A C00G C00F 2.4(9) . . . . ?
C00Y C00C C00F C00G -4.9(8) . . . . ?
C00Y C00C C00F B01A 173.0(5) . . . . ?
C00Z C00P C00R C00K -0.3(9) . . . . ?
C00Z C00P C00S C014 70.9(8) . . . . ?
C00Z C00P C00S C017 -47.4(8) . . . . ?
C00Z C00P C00S C018 -169.5(6) . . . . ?
C010 P001 C00A C00G -4.1(6) . . . . ?
C010 P001 C00A C00W 174.4(5) . . . . ?
C010 P001 C00T C01B 139.9(11) . . . . ?
C010 P001 C00T C01E -43.2(17) . . . . ?
C010 P001 C3 C5 157.1(7) . . . . ?
C010 P001 C3 C01F -27.5(8) . . . . ?
C012 C00X C015 C01H -56.6(10) . . . . ?
C012 C00X C015 C01I -175.7(8) . . . . ?
C012 C00X C015 C01J 65.0(10) . . . . ?
C012 C00X C015 C16 -119(2) . . . . ?
C012 C00X C015 C17 126.4(16) . . . . ?
C012 C00X C015 C01K 14(2) . . . . ?
C015 C00X C012 C010 -175.3(6) . . . . ?
B01A C007 C00N C00D -177.7(6) . . . . ?
B01A C00F C00G N003 2.5(8) . . . . ?
B01A C00F C00G C00A -177.1(5) . . . . ?
C3 P001 C00A C00G -112.4(6) . . . . ?
C3 P001 C00A C00W 66.2(7) . . . . ?
C3 P001 C010 C00M 113.6(6) . . . . ?
C3 P001 C010 C012 -63.9(7) . . . . ?
C3 C5 C4A C1A 0.0 . . . . ?
C5 C3 C01F C2A 0.0 . . . . ?
C5 C4A C1A C2A 0.0 . . . . ?
C4A C1A C2A C01F 0.0 . . . . ?
C1A C2A C01F C3 0.0 . . . . ?
C01F C3 C5 C4A 0.0 . . . . ?

loop_
_smtbx_masks_void_nr
_smtbx_masks_void_average_x
_smtbx_masks_void_average_y
_smtbx_masks_void_average_z
_smtbx_masks_void_volume
_smtbx_masks_void_count_electrons
_smtbx_masks_void_content
1 -0.384 0.000 0.000 412.8 84.8 '2 C7H8'
2 0.128 0.130 0.363 13.4 0.0 ?
3 -0.128 0.870 0.637 13.4 0.0 ?
